data_1532115
loop_
_publ_author_name
'Rouse, R.C.'
'Peacor, D.R.'
'Essene, E.J.'
'Lauf, R.J.'
'Coskren, T.D.'

_publ_section_title
;
 The new minerals levinsonite-(Y), ((Y, Nd, Ce) Al (S O4)2 (C2 O4) *12(H2
 O)) and zugshunstite-(Ce), ((Ce, Nd, la) Al (S O4)2 (C2 O4) *12(H2 O)):
 coexisting oxalates with different structures and differentiation of LREE
 and HREE
;
_journal_name_full 'Geochimica et Cosmochimica Acta'
_journal_page_first 1101
_journal_page_last 1115
_journal_volume 65
_journal_year 2001
_chemical_formula_sum 'C2 H24 Al Ce0.54 La0.2 Nd0.26 O24 S2'
_chemical_name_systematic '(Ce0.54 Nd0.26 La0.20) Al (S O4)2 (C2 O4) (H2 O)12'
_space_group_IT_number 15
_symmetry_space_group_name_Hall '-C 2yc'
_symmetry_space_group_name_H-M 'C 1 2/c 1'
_cell_angle_alpha 90
_cell_angle_beta 93.9
_cell_angle_gamma 90
_cell_formula_units_Z 4
_cell_length_a 8.718
_cell_length_b 18.313
_cell_length_c 13.128
_cell_volume 2091.068
_citation_journal_id_ASTM GCACAK
_cod_data_source_file Rouse_GCACAK_2001_1685.cif
_cod_data_source_block C2H24Al1Ce0.54La0.2Nd0.26O24S2
_cod_original_formula_sum 'C2 H24 Al1 Ce0.54 La0.2 Nd0.26 O24 S2'
_cod_database_code 1532115

loop_
_symmetry_equiv_pos_as_xyz
x,y,z
-x,y,-z+1/2
-x,-y,-z
x,-y,z-1/2
x+1/2,y+1/2,z
-x+1/2,y+1/2,-z+1/2
-x+1/2,-y+1/2,-z
x+1/2,-y+1/2,z-1/2

loop_
_atom_site_label
_atom_site_type_symbol
_atom_site_fract_x
_atom_site_fract_y
_atom_site_fract_z
_atom_site_occupancy
_atom_site_U_iso_or_equiv
O4 O-2 0.0439 0.7625 0.9464 1 0.0
O6 O-2 0.8379 0.8389 0.0364 1 0.0
H8 H+1 0.317 0.088 0.204 1 0.0
O9 O-2 0.1102 0.0499 0.5907 1 0.0
O12 O-2 0.4051 0.1555 0.1228 1 0.0
C1 C+3 0.0584 0.0321 0.5037 1 0.0
Nd1 Nd+3 0 0.00765 0.25 0.26 0.0
H4 H+1 0.003 0.283 0.082 1 0.0
O8 O-2 0.3053 0.1692 0.4209 1 0.0
S1 S+6 0.77218 0.84595 0.13528 1 0.0
O7 O-2 0.83 0.9108 0.1903 1 0.0
H9 H+1 0.344 0.013 0.232 1 0.0
H3 H+1 0.42 0.161 0.41 1 0.0
H6 H+1 0.017 0.209 0.016 1 0.0
O1 O-2 0 0.1482 0.25 1 0.0
H2 H+1 0.293 0.299 0.332 1 0.0
H10 H+1 0.012 0.171 0.293 1 0.0
O11 O-2 0.2323 0.4487 0.7601 1 0.0
H12 H+1 0.013 0.426 0.195 1 0.0
Al1 Al+3 0.25 0.25 0.5 1 0.0
O5 O-2 0.091 0.0602 0.4214 1 0.0
O3 O-2 0.6036 0.853 0.1172 1 0.0
O13 O-2 0.309 0.2814 0.198 1 0.0
Ce1 Ce+3 0 0.00765 0.25 0.54 0.0
O2 O-2 0.2143 0.8127 0.1083 1 0.0
H1 H+1 0.316 0.36 0.398 1 0.0
H7 H+1 0.244 0.136 0.41 1 0.0
La1 La+3 0 0.00765 0.25 0.2 0.0
H5 H+1 0.353 0.151 0.065 1 0.0
O10 O-2 0 0.454 0.25 1 0.0
H11 H+1 0.386 0.199 0.15 1 0.0
